data_4133041
loop_
_publ_author_name
'Ahuja, Sapna'
'Raghunathan, Ramya'
'Kumarasamy, Elango'
'Jockusch, Steffen'
'Sivaguru, Jayaraman'

_publ_section_title
;
 Realizing the Photoene Reaction with Alkenes under Visible Light
 Irradiation and Bypassing the Favored [2 + 2]-Photocycloaddition.
;
_journal_issue 41
_journal_name_full 'Journal of the American Chemical Society'
_journal_page_first 13185
_journal_page_last 13189
_journal_paper_doi 10.1021/jacs.8b08100
_journal_volume 140
_journal_year 2018
_chemical_absolute_configuration ad
_chemical_formula_moiety 'C21 H29 N O2'
_chemical_formula_sum 'C21 H29 N O2'
_chemical_formula_weight 327.45
_space_group_IT_number 5
_space_group_name_Hall 'C 2y'
_space_group_name_H-M_alt 'C 1 2 1'
_symmetry_cell_setting monoclinic
_symmetry_space_group_name_H-M 'C 1 2 1'
_atom_sites_solution_hydrogens geom
_atom_sites_solution_primary direct
_atom_sites_solution_secondary difmap
_audit_creation_method SHELXL-97
_cell_angle_alpha 90.00
_cell_angle_beta 110.4110(10)
_cell_angle_gamma 90.00
_cell_formula_units_Z 4
_cell_length_a 23.3220(6)
_cell_length_b 7.9725(2)
_cell_length_c 10.6113(3)
_cell_measurement_reflns_used 8114
_cell_measurement_temperature 100(2)
_cell_measurement_theta_max 66.57
_cell_measurement_theta_min 4.05
_cell_volume 1849.13(9)
_computing_cell_refinement 'Bruker SAINT'
_computing_data_collection 'Bruker APEX2'
_computing_data_reduction 'Bruker SAINT'
_computing_molecular_graphics 'Bruker SHELXTL'
_computing_publication_material 'Bruker SHELXTL'
_computing_structure_refinement 'SHELXL-97 (Sheldrick, 2008)'
_computing_structure_solution 'SHELXS-97 (Sheldrick, 2008)'
_diffrn_ambient_temperature 100(2)
_diffrn_measured_fraction_theta_full 0.991
_diffrn_measured_fraction_theta_max 0.991
_diffrn_measurement_device_type 'Bruker APEX-II CCD'
_diffrn_measurement_method '\f and \w scans'
_diffrn_radiation_monochromator graphite
_diffrn_radiation_source 'fine-focus sealed tube'
_diffrn_radiation_type CuK\a
_diffrn_radiation_wavelength 1.54178
_diffrn_reflns_av_R_equivalents 0.0217
_diffrn_reflns_av_sigmaI/netI 0.0200
_diffrn_reflns_limit_h_max 26
_diffrn_reflns_limit_h_min -27
_diffrn_reflns_limit_k_max 9
_diffrn_reflns_limit_k_min -9
_diffrn_reflns_limit_l_max 12
_diffrn_reflns_limit_l_min -12
_diffrn_reflns_number 10850
_diffrn_reflns_theta_full 66.56
_diffrn_reflns_theta_max 66.56
_diffrn_reflns_theta_min 4.04
_exptl_absorpt_coefficient_mu 0.581
_exptl_absorpt_correction_T_max 0.7528
_exptl_absorpt_correction_T_min 0.6910
_exptl_absorpt_correction_type multi-scan
_exptl_absorpt_process_details 'Acta Cryst (1995). A51, 33-38'
_exptl_crystal_colour colourless
_exptl_crystal_density_diffrn 1.176
_exptl_crystal_density_method 'not measured'
_exptl_crystal_description plate
_exptl_crystal_F_000 712
_exptl_crystal_size_max 0.27
_exptl_crystal_size_mid 0.27
_exptl_crystal_size_min 0.03
_refine_diff_density_max 0.121
_refine_diff_density_min -0.176
_refine_diff_density_rms 0.036
_refine_ls_abs_structure_details 'Flack H D (1983), Acta Cryst. A39, 876-881'
_refine_ls_abs_structure_Flack 0.01(16)
_refine_ls_extinction_method none
_refine_ls_goodness_of_fit_ref 1.072
_refine_ls_hydrogen_treatment constr
_refine_ls_matrix_type full
_refine_ls_number_parameters 224
_refine_ls_number_reflns 3193
_refine_ls_number_restraints 1
_refine_ls_restrained_S_all 1.072
_refine_ls_R_factor_all 0.0279
_refine_ls_R_factor_gt 0.0273
_refine_ls_shift/su_max 0.001
_refine_ls_shift/su_mean 0.000
_refine_ls_structure_factor_coef Fsqd
_refine_ls_weighting_details 'calc w=1/[\s^2^(Fo^2^)+(0.0398P)^2^+0.5808P] where P=(Fo^2^+2Fc^2^)/3'
_refine_ls_weighting_scheme calc
_refine_ls_wR_factor_gt 0.0701
_refine_ls_wR_factor_ref 0.0706
_reflns_number_gt 3129
_reflns_number_total 3193
_reflns_threshold_expression >2sigma(I)
_cod_data_source_file ja8b08100_si_002.cif
_cod_data_source_block 5d_P,R
_cod_depositor_comments
;
The following automatic conversions were performed:

data item '_symmetry_cell_setting' value 'Monoclinic' was changed to
'monoclinic' in accordance with the
/home/saulius/struct/COD-crude-data/automatic-downloads/DataCite-retrospective/ACS/depositions/lib/dictionaries/cif_core.dic
dictionary named 'cif_core.dic' version 2.4.2 last updated on
2011-04-26.

Automatic conversion script
Id: cif_fix_values 6909 2019-04-08 15:41:33Z antanas 
;
_cod_original_cell_volume 1849.13(8)
_cod_original_sg_symbol_H-M C2
_cod_database_code 4133041

loop_
_symmetry_equiv_pos_as_xyz
'x, y, z'
'-x, y, -z'
'x+1/2, y+1/2, z'
'-x+1/2, y+1/2, -z'

loop_
_atom_site_label
_atom_site_type_symbol
_atom_site_fract_x
_atom_site_fract_y
_atom_site_fract_z
_atom_site_U_iso_or_equiv
_atom_site_adp_type
_atom_site_occupancy
_atom_site_symmetry_multiplicity
_atom_site_calc_flag
_atom_site_refinement_flags
O1 O 0.56284(4) 0.13899(12) 0.14976(9) 0.0213(2) Uani 1 1 d .
O2 O 0.70209(4) 0.54122(12) 0.15241(9) 0.0244(2) Uani 1 1 d .
N1 N 0.63847(4) 0.33501(14) 0.18317(9) 0.0165(2) Uani 1 1 d .
C1 C 0.70058(6) 0.35730(18) 0.60387(12) 0.0223(3) Uani 1 1 d .
H1 H 0.7169 0.3641 0.6992 0.027 Uiso 1 1 calc R
C2 C 0.71717(6) 0.22524(18) 0.53886(13) 0.0235(3) Uani 1 1 d .
H2 H 0.7431 0.1381 0.5884 0.028 Uiso 1 1 calc R
C3 C 0.69489(6) 0.22387(17) 0.39946(13) 0.0219(3) Uani 1 1 d .
H3 H 0.7068 0.1368 0.3527 0.026 Uiso 1 1 calc R
C4 C 0.65530(5) 0.34826(16) 0.32740(11) 0.0175(3) Uani 1 1 d .
C5 C 0.59460(5) 0.22188(16) 0.10522(12) 0.0168(2) Uani 1 1 d .
C6 C 0.59448(6) 0.22742(16) -0.03868(12) 0.0171(3) Uani 1 1 d .
H6 H 0.5519 0.2486 -0.1017 0.021 Uiso 1 1 calc R
C7 C 0.61859(6) 0.05817(16) -0.07871(12) 0.0183(3) Uani 1 1 d .
C8 C 0.62210(6) 0.07701(17) -0.22208(13) 0.0231(3) Uani 1 1 d .
H8 H 0.6519 0.1692 -0.2170 0.028 Uiso 1 1 calc R
C9 C 0.56170(7) 0.1267(2) -0.33077(13) 0.0334(3) Uani 1 1 d .
H9A H 0.5320 0.0354 -0.3439 0.050 Uiso 1 1 calc R
H9B H 0.5686 0.1482 -0.4153 0.050 Uiso 1 1 calc R
H9C H 0.5457 0.2284 -0.3028 0.050 Uiso 1 1 calc R
C10 C 0.64644(7) -0.08042(19) -0.26945(15) 0.0305(3) Uani 1 1 d .
H10A H 0.6510 -0.0581 -0.3563 0.046 Uiso 1 1 calc R
H10B H 0.6176 -0.1731 -0.2791 0.046 Uiso 1 1 calc R
H10C H 0.6863 -0.1107 -0.2032 0.046 Uiso 1 1 calc R
C11 C 0.68232(6) 0.01998(18) 0.02324(13) 0.0244(3) Uani 1 1 d .
H11A H 0.6959 -0.0900 0.0035 0.037 Uiso 1 1 calc R
H11B H 0.6806 0.0193 0.1142 0.037 Uiso 1 1 calc R
H11C H 0.7112 0.1063 0.0172 0.037 Uiso 1 1 calc R
C12 C 0.66049(6) 0.47920(17) 0.53122(12) 0.0209(3) Uani 1 1 d .
H12 H 0.6500 0.5680 0.5787 0.025 Uiso 1 1 calc R
C13 C 0.63453(5) 0.47755(16) 0.38962(12) 0.0176(3) Uani 1 1 d .
C14 C 0.58767(6) 0.61543(16) 0.32157(12) 0.0193(3) Uani 1 1 d .
C15 C 0.54177(6) 0.6303(2) 0.39624(14) 0.0282(3) Uani 1 1 d .
H15A H 0.5227 0.5209 0.3968 0.042 Uiso 1 1 calc R
H15B H 0.5101 0.7125 0.3504 0.042 Uiso 1 1 calc R
H15C H 0.5633 0.6668 0.4889 0.042 Uiso 1 1 calc R
C16 C 0.62112(7) 0.78340(16) 0.33070(14) 0.0260(3) Uani 1 1 d .
H16A H 0.5911 0.8729 0.2937 0.039 Uiso 1 1 calc R
H16B H 0.6487 0.7765 0.2792 0.039 Uiso 1 1 calc R
H16C H 0.6449 0.8081 0.4250 0.039 Uiso 1 1 calc R
C17 C 0.54874(6) 0.58315(17) 0.17385(13) 0.0240(3) Uani 1 1 d .
H17A H 0.5745 0.5924 0.1183 0.036 Uiso 1 1 calc R
H17B H 0.5157 0.6662 0.1442 0.036 Uiso 1 1 calc R
H17C H 0.5311 0.4703 0.1647 0.036 Uiso 1 1 calc R
C18 C 0.66411(5) 0.43258(16) 0.10777(12) 0.0179(3) Uani 1 1 d .
C19 C 0.63350(6) 0.38054(15) -0.03501(12) 0.0178(3) Uani 1 1 d .
C20 C 0.63934(6) 0.47321(17) -0.13375(13) 0.0230(3) Uani 1 1 d .
H20A H 0.6631 0.5730 -0.1135 0.028 Uiso 1 1 calc R
H20B H 0.6198 0.4398 -0.2246 0.028 Uiso 1 1 calc R
C21 C 0.57436(6) -0.08232(16) -0.07548(13) 0.0229(3) Uani 1 1 d .
H21A H 0.5738 -0.0940 0.0160 0.034 Uiso 1 1 calc R
H21B H 0.5878 -0.1880 -0.1033 0.034 Uiso 1 1 calc R
H21C H 0.5332 -0.0549 -0.1371 0.034 Uiso 1 1 calc R

loop_
_atom_site_aniso_label
_atom_site_aniso_U_11
_atom_site_aniso_U_22
_atom_site_aniso_U_33
_atom_site_aniso_U_23
_atom_site_aniso_U_13
_atom_site_aniso_U_12
O1 0.0216(5) 0.0205(5) 0.0231(4) 0.0002(4) 0.0094(4) -0.0024(4)
O2 0.0243(5) 0.0241(5) 0.0246(5) -0.0047(4) 0.0085(4) -0.0074(4)
N1 0.0161(5) 0.0174(5) 0.0149(5) -0.0014(4) 0.0043(4) 0.0010(4)
C1 0.0215(6) 0.0287(7) 0.0148(6) 0.0019(5) 0.0039(5) -0.0050(6)
C2 0.0203(6) 0.0240(7) 0.0228(6) 0.0061(6) 0.0033(5) 0.0021(6)
C3 0.0205(6) 0.0204(6) 0.0232(6) -0.0003(6) 0.0055(5) 0.0022(6)
C4 0.0158(6) 0.0196(6) 0.0157(6) 0.0002(5) 0.0038(5) -0.0010(5)
C5 0.0153(6) 0.0152(6) 0.0188(6) 0.0005(5) 0.0047(5) 0.0030(5)
C6 0.0162(6) 0.0172(6) 0.0162(6) -0.0005(5) 0.0034(5) -0.0002(5)
C7 0.0187(6) 0.0169(6) 0.0185(6) -0.0020(5) 0.0055(5) -0.0018(5)
C8 0.0303(7) 0.0205(7) 0.0200(6) -0.0044(5) 0.0106(6) -0.0057(5)
C9 0.0449(9) 0.0322(8) 0.0187(6) -0.0018(6) 0.0056(6) -0.0042(7)
C10 0.0402(8) 0.0260(7) 0.0300(7) -0.0090(6) 0.0182(6) -0.0052(6)
C11 0.0219(7) 0.0238(7) 0.0249(7) -0.0034(6) 0.0049(6) 0.0042(6)
C12 0.0235(6) 0.0220(7) 0.0183(6) -0.0013(5) 0.0087(5) -0.0026(5)
C13 0.0167(6) 0.0181(6) 0.0174(6) 0.0003(5) 0.0054(5) -0.0037(5)
C14 0.0214(6) 0.0185(6) 0.0189(6) 0.0004(5) 0.0080(5) 0.0020(5)
C15 0.0266(7) 0.0329(8) 0.0273(7) 0.0016(6) 0.0122(6) 0.0073(6)
C16 0.0301(7) 0.0177(7) 0.0283(7) 0.0010(5) 0.0076(6) 0.0017(6)
C17 0.0220(7) 0.0246(7) 0.0218(6) -0.0006(5) 0.0034(6) 0.0083(5)
C18 0.0165(6) 0.0168(6) 0.0203(6) -0.0001(5) 0.0061(5) 0.0031(5)
C19 0.0184(6) 0.0160(6) 0.0191(6) -0.0012(5) 0.0068(5) 0.0014(5)
C20 0.0290(7) 0.0194(6) 0.0215(6) -0.0008(5) 0.0099(6) -0.0018(5)
C21 0.0262(7) 0.0175(6) 0.0262(6) -0.0020(5) 0.0105(5) -0.0024(5)

loop_
_atom_type_symbol
_atom_type_description
_atom_type_scat_dispersion_real
_atom_type_scat_dispersion_imag
_atom_type_scat_source
C C 0.0181 0.0091 'International Tables Vol C Tables 4.2.6.8 and 6.1.1.4'
H H 0.0000 0.0000 'International Tables Vol C Tables 4.2.6.8 and 6.1.1.4'
N N 0.0311 0.0180 'International Tables Vol C Tables 4.2.6.8 and 6.1.1.4'
O O 0.0492 0.0322 'International Tables Vol C Tables 4.2.6.8 and 6.1.1.4'

loop_
_geom_angle_atom_site_label_1
_geom_angle_atom_site_label_2
_geom_angle_atom_site_label_3
_geom_angle
C18 N1 C5 113.14(10)
C18 N1 C4 123.75(10)
C5 N1 C4 123.11(10)
C12 C1 C2 120.57(11)
C12 C1 H1 119.7
C2 C1 H1 119.7
C1 C2 C3 118.12(12)
C1 C2 H2 120.9
C3 C2 H2 120.9
C2 C3 C4 120.78(12)
C2 C3 H3 119.6
C4 C3 H3 119.6
C3 C4 C13 122.66(11)
C3 C4 N1 114.45(11)
C13 C4 N1 122.88(11)
O1 C5 N1 123.01(11)
O1 C5 C6 128.39(11)
N1 C5 C6 108.60(10)
C19 C6 C5 101.89(9)
C19 C6 C7 115.41(10)
C5 C6 C7 111.62(10)
C19 C6 H6 109.2
C5 C6 H6 109.2
C7 C6 H6 109.2
C21 C7 C11 109.50(11)
C21 C7 C8 110.94(10)
C11 C7 C8 109.86(11)
C21 C7 C6 108.28(10)
C11 C7 C6 109.21(10)
C8 C7 C6 109.00(10)
C9 C8 C10 108.30(11)
C9 C8 C7 114.39(11)
C10 C8 C7 113.12(11)
C9 C8 H8 106.9
C10 C8 H8 106.9
C7 C8 H8 106.9
C8 C9 H9A 109.5
C8 C9 H9B 109.5
H9A C9 H9B 109.5
C8 C9 H9C 109.5
H9A C9 H9C 109.5
H9B C9 H9C 109.5
C8 C10 H10A 109.5
C8 C10 H10B 109.5
H10A C10 H10B 109.5
C8 C10 H10C 109.5
H10A C10 H10C 109.5
H10B C10 H10C 109.5
C7 C11 H11A 109.5
C7 C11 H11B 109.5
H11A C11 H11B 109.5
C7 C11 H11C 109.5
H11A C11 H11C 109.5
H11B C11 H11C 109.5
C1 C12 C13 122.90(12)
C1 C12 H12 118.5
C13 C12 H12 118.5
C4 C13 C12 114.77(11)
C4 C13 C14 127.62(11)
C12 C13 C14 117.61(11)
C17 C14 C16 108.49(11)
C17 C14 C13 115.43(10)
C16 C14 C13 109.32(10)
C17 C14 C15 105.57(10)
C16 C14 C15 109.21(11)
C13 C14 C15 108.66(10)
C14 C15 H15A 109.5
C14 C15 H15B 109.5
H15A C15 H15B 109.5
C14 C15 H15C 109.5
H15A C15 H15C 109.5
H15B C15 H15C 109.5
C14 C16 H16A 109.5
C14 C16 H16B 109.5
H16A C16 H16B 109.5
C14 C16 H16C 109.5
H16A C16 H16C 109.5
H16B C16 H16C 109.5
C14 C17 H17A 109.5
C14 C17 H17B 109.5
H17A C17 H17B 109.5
C14 C17 H17C 109.5
H17A C17 H17C 109.5
H17B C17 H17C 109.5
O2 C18 N1 125.25(11)
O2 C18 C19 128.48(11)
N1 C18 C19 106.21(10)
C20 C19 C18 120.18(12)
C20 C19 C6 130.87(12)
C18 C19 C6 108.71(10)
C19 C20 H20A 120.0
C19 C20 H20B 120.0
H20A C20 H20B 120.0
C7 C21 H21A 109.5
C7 C21 H21B 109.5
H21A C21 H21B 109.5
C7 C21 H21C 109.5
H21A C21 H21C 109.5
H21B C21 H21C 109.5

loop_
_geom_bond_atom_site_label_1
_geom_bond_atom_site_label_2
_geom_bond_distance
O1 C5 1.2054(16)
O2 C18 1.2109(15)
N1 C18 1.3916(16)
N1 C5 1.3979(16)
N1 C4 1.4453(15)
C1 C12 1.3821(19)
C1 C2 1.386(2)
C1 H1 0.9500
C2 C3 1.3863(18)
C2 H2 0.9500
C3 C4 1.3885(18)
C3 H3 0.9500
C4 C13 1.3987(18)
C5 C6 1.5265(17)
C6 C19 1.5150(17)
C6 C7 1.5761(17)
C6 H6 1.0000
C7 C21 1.5312(17)
C7 C11 1.5332(17)
C7 C8 1.5590(17)
C8 C9 1.529(2)
C8 C10 1.5327(19)
C8 H8 1.0000
C9 H9A 0.9800
C9 H9B 0.9800
C9 H9C 0.9800
C10 H10A 0.9800
C10 H10B 0.9800
C10 H10C 0.9800
C11 H11A 0.9800
C11 H11B 0.9800
C11 H11C 0.9800
C12 C13 1.4106(17)
C12 H12 0.9500
C13 C14 1.5407(17)
C14 C17 1.5346(17)
C14 C16 1.5358(19)
C14 C15 1.5424(17)
C15 H15A 0.9800
C15 H15B 0.9800
C15 H15C 0.9800
C16 H16A 0.9800
C16 H16B 0.9800
C16 H16C 0.9800
C17 H17A 0.9800
C17 H17B 0.9800
C17 H17C 0.9800
C18 C19 1.4909(16)
C19 C20 1.3273(18)
C20 H20A 0.9500
C20 H20B 0.9500
C21 H21A 0.9800
C21 H21B 0.9800
C21 H21C 0.9800
